data_2214179
loop_
_publ_author_name
'Qian, Hui-Fen'
'Huang, Wei'
'Liu, Jian-Lan'

_publ_section_title
;
 (1<i>S</i>,3<i>R</i>)-1-Carboxy-2,2,3-trimethylcyclopentane-1-ammonium
 nitrate
;
_journal_coeditor_code EZ2077
_journal_issue 7
_journal_name_full 'Acta Crystallographica Section E'
_journal_page_first o3070
_journal_page_last o3072
_journal_paper_doi 10.1107/S1600536807025809
_journal_volume 63
_journal_year 2007
_chemical_formula_iupac 'C9 H18 N O2 +, N O3 -'
_chemical_formula_moiety 'C9 H18 N O2 +, N O3 -'
_chemical_formula_sum 'C9 H18 N2 O5'
_chemical_formula_weight 234.25
_chemical_name_common '(1S,3R)-3-monoamino-1-camphoric acid nitrate'
_chemical_name_systematic
;
(1<i>S</i>,3<i>R</i>)-1-Carboxy-2,2,3-trimethylcyclopentane-1-ammonium
nitrate
;
_space_group_IT_number 19
_symmetry_cell_setting orthorhombic
_symmetry_space_group_name_Hall 'P 2ac 2ab'
_symmetry_space_group_name_H-M 'P 21 21 21'
_atom_sites_solution_hydrogens geom
_atom_sites_solution_primary direct
_atom_sites_solution_secondary difmap
_audit_creation_method SHELXL-97
_cell_angle_alpha 90.00
_cell_angle_beta 90.00
_cell_angle_gamma 90.00
_cell_formula_units_Z 4
_cell_length_a 7.0696(19)
_cell_length_b 12.473(3)
_cell_length_c 13.555(4)
_cell_measurement_reflns_used 822
_cell_measurement_temperature 291(2)
_cell_measurement_theta_max 21.0
_cell_measurement_theta_min 3.3
_cell_volume 1195.3(6)
_computing_cell_refinement SMART
_computing_data_collection 'SMART (Bruker, 2000)'
_computing_data_reduction 'SAINT (Bruker, 2000)'
_computing_molecular_graphics SHELXTL
_computing_publication_material SHELXTL
_computing_structure_refinement SHELXTL
_computing_structure_solution 'SHELXTL (Bruker, 2000)'
_diffrn_ambient_temperature 291(2)
_diffrn_measured_fraction_theta_full 0.984
_diffrn_measured_fraction_theta_max 0.984
_diffrn_measurement_device_type 'Bruker SMART CCD area-detector'
_diffrn_measurement_method '\f and \w'
_diffrn_radiation_monochromator graphite
_diffrn_radiation_source 'fine-focus sealed tube'
_diffrn_radiation_type MoK\a
_diffrn_radiation_wavelength 0.71073
_diffrn_reflns_av_R_equivalents 0.069
_diffrn_reflns_av_sigmaI/netI 0.048
_diffrn_reflns_limit_h_max 9
_diffrn_reflns_limit_h_min -9
_diffrn_reflns_limit_k_max 13
_diffrn_reflns_limit_k_min -16
_diffrn_reflns_limit_l_max 17
_diffrn_reflns_limit_l_min -15
_diffrn_reflns_number 7286
_diffrn_reflns_theta_full 28.1
_diffrn_reflns_theta_max 28.1
_diffrn_reflns_theta_min 2.22
_diffrn_standards_decay_% 0
_diffrn_standards_interval_count 0
_diffrn_standards_interval_time 0
_diffrn_standards_number 0
_exptl_absorpt_coefficient_mu 0.106
_exptl_absorpt_correction_T_max 0.966
_exptl_absorpt_correction_T_min 0.951
_exptl_absorpt_correction_type multi-scan
_exptl_absorpt_process_details '(SADABS; Bruker, 2000)'
_exptl_crystal_colour colourless
_exptl_crystal_density_diffrn 1.302
_exptl_crystal_density_method 'not measured'
_exptl_crystal_description plate
_exptl_crystal_F_000 504
_exptl_crystal_size_max 0.50
_exptl_crystal_size_mid 0.40
_exptl_crystal_size_min 0.30
_refine_diff_density_max 0.25
_refine_diff_density_min -0.16
_refine_ls_abs_structure_details 'Flack (1983)'
_refine_ls_extinction_method none
_refine_ls_goodness_of_fit_ref 1.06
_refine_ls_hydrogen_treatment constr
_refine_ls_matrix_type full
_refine_ls_number_parameters 145
_refine_ls_number_reflns 1657
_refine_ls_number_restraints 0
_refine_ls_restrained_S_all 1.06
_refine_ls_R_factor_all 0.083
_refine_ls_R_factor_gt 0.059
_refine_ls_shift/su_max 0.000
_refine_ls_shift/su_mean 0.000
_refine_ls_structure_factor_coef Fsqd
_refine_ls_weighting_details 'calc w=1/[\s^2^(Fo^2^)+(0.0633P)^2^] where P=(Fo^2^+2Fc^2^)/3'
_refine_ls_weighting_scheme calc
_refine_ls_wR_factor_gt 0.119
_refine_ls_wR_factor_ref 0.130
_reflns_number_gt 1256
_reflns_number_total 1657
_reflns_threshold_expression I>2\s(I)
_cod_data_source_file ez2077.cif
_cod_data_source_block I
_cod_database_code 2214179
_cod_database_fobs_code 2214179

loop_
_symmetry_equiv_pos_as_xyz
'x, y, z'
'-x+1/2, -y, z+1/2'
'-x, y+1/2, -z+1/2'
'x+1/2, -y+1/2, -z'

loop_
_atom_site_type_symbol
_atom_site_label
_atom_site_fract_x
_atom_site_fract_y
_atom_site_fract_z
_atom_site_U_iso_or_equiv
_atom_site_adp_type
_atom_site_calc_flag
_atom_site_refinement_flags
_atom_site_occupancy
C C1 0.7780(5) 0.8112(2) 0.1218(2) 0.0459(7) Uani d . 1
H H1A 0.8612 0.8220 0.0648 0.055 Uiso calc R 1
C C2 0.8917(4) 0.8369(2) 0.2179(2) 0.0418(7) Uani d . 1
C C3 0.7419(4) 0.8922(2) 0.2844(2) 0.0373(6) Uani d . 1
C C4 0.6235(5) 0.9575(3) 0.2130(2) 0.0513(8) Uani d . 1
H H4A 0.4968 0.9677 0.2388 0.062 Uiso calc R 1
H H4B 0.6804 1.0273 0.2022 0.062 Uiso calc R 1
C C5 0.6172(6) 0.8948(3) 0.1177(2) 0.0654(11) Uani d . 1
H H5A 0.6350 0.9424 0.0618 0.079 Uiso calc R 1
H H5B 0.4959 0.8592 0.1107 0.079 Uiso calc R 1
C C6 0.7017(5) 0.6995(2) 0.1185(2) 0.0462(8) Uani d . 1
C C7 0.8165(6) 0.9572(3) 0.3704(2) 0.0593(9) Uani d . 1
H H7A 0.7124 0.9879 0.4060 0.089 Uiso calc R 1
H H7B 0.8968 1.0134 0.3461 0.089 Uiso calc R 1
H H7C 0.8877 0.9114 0.4136 0.089 Uiso calc R 1
C C8 0.9861(6) 0.7406(3) 0.2650(3) 0.0650(10) Uani d . 1
H H8A 1.0458 0.7620 0.3255 0.097 Uiso calc R 1
H H8B 1.0795 0.7121 0.2208 0.097 Uiso calc R 1
H H8C 0.8927 0.6867 0.2786 0.097 Uiso calc R 1
C C9 1.0451(6) 0.9177(3) 0.1902(3) 0.0726(12) Uani d . 1
H H9A 1.1126 0.9390 0.2485 0.109 Uiso calc R 1
H H9B 0.9877 0.9796 0.1605 0.109 Uiso calc R 1
H H9C 1.1313 0.8854 0.1443 0.109 Uiso calc R 1
N N1 0.6150(4) 0.80843(19) 0.32904(16) 0.0445(6) Uani d . 1
H H1B 0.5145 0.8400 0.3559 0.067 Uiso calc R 1
H H1C 0.6781 0.7726 0.3753 0.067 Uiso calc R 1
H H1D 0.5773 0.7631 0.2823 0.067 Uiso calc R 1
N N2 0.2273(4) 0.1248(2) 0.99836(17) 0.0459(6) Uani d . 1
O O1 0.5708(4) 0.6693(2) 0.16836(19) 0.0771(9) Uani d . 1
O O2 0.7874(4) 0.63802(18) 0.05624(16) 0.0652(7) Uani d . 1
H H2A 0.7438 0.5790 0.0651 0.098 Uiso d R 1
O O3 0.3231(4) 0.08986(19) 1.06495(16) 0.0643(7) Uani d . 1
O O4 0.1672(4) 0.06448(18) 0.93074(16) 0.0626(7) Uani d . 1
O O5 0.1874(5) 0.22022(18) 0.99345(18) 0.0761(8) Uani d . 1

loop_
_atom_site_aniso_label
_atom_site_aniso_U_11
_atom_site_aniso_U_22
_atom_site_aniso_U_33
_atom_site_aniso_U_12
_atom_site_aniso_U_13
_atom_site_aniso_U_23
C1 0.0573(19) 0.0462(17) 0.0342(13) -0.0035(15) 0.0112(15) 0.0009(12)
C2 0.0392(16) 0.0427(15) 0.0435(15) -0.0007(14) 0.0048(14) -0.0042(13)
C3 0.0401(15) 0.0344(14) 0.0373(12) 0.0005(13) -0.0015(12) -0.0015(11)
C4 0.063(2) 0.0438(16) 0.0471(16) 0.0108(16) 0.0009(17) 0.0043(14)
C5 0.088(3) 0.062(2) 0.0467(17) 0.015(2) -0.015(2) 0.0025(16)
C6 0.055(2) 0.0498(18) 0.0340(14) -0.0061(16) 0.0036(16) -0.0066(13)
C7 0.069(2) 0.0583(19) 0.0504(17) -0.0030(18) -0.0022(19) -0.0146(15)
C8 0.058(2) 0.071(2) 0.066(2) 0.024(2) -0.0036(19) -0.007(2)
C9 0.054(2) 0.079(3) 0.085(3) -0.022(2) 0.020(2) -0.017(2)
N1 0.0507(15) 0.0479(14) 0.0350(12) 0.0042(13) 0.0062(12) 0.0004(11)
N2 0.0493(15) 0.0445(15) 0.0439(13) 0.0038(13) -0.0007(14) -0.0073(12)
O1 0.090(2) 0.0665(15) 0.0747(16) -0.0313(15) 0.0360(16) -0.0288(14)
O2 0.0814(18) 0.0495(12) 0.0647(14) -0.0117(12) 0.0270(14) -0.0201(11)
O3 0.0740(17) 0.0661(14) 0.0530(12) 0.0047(13) -0.0223(14) -0.0008(11)
O4 0.0780(17) 0.0521(13) 0.0577(13) 0.0111(12) -0.0260(13) -0.0216(11)
O5 0.102(2) 0.0509(14) 0.0751(16) 0.0147(15) -0.0264(17) -0.0136(12)

loop_
_atom_type_symbol
_atom_type_description
_atom_type_scat_dispersion_real
_atom_type_scat_dispersion_imag
_atom_type_scat_source
C C 0.0033 0.0000 'International Tables Vol C Tables 4.2.6.8 and 6.1.1.4'
H H 0.0000 0.0000 'International Tables Vol C Tables 4.2.6.8 and 6.1.1.4'
N N 0.0061 0.0000 'International Tables Vol C Tables 4.2.6.8 and 6.1.1.4'
O O 0.0106 0.0000 'International Tables Vol C Tables 4.2.6.8 and 6.1.1.4'

loop_
_geom_angle_atom_site_label_1
_geom_angle_atom_site_label_2
_geom_angle_atom_site_label_3
_geom_angle
_geom_angle_publ_flag
C6 C1 C5 111.3(3) ?
C6 C1 C2 113.7(2) ?
C5 C1 C2 105.7(2) ?
C6 C1 H1A 108.7 ?
C5 C1 H1A 108.7 ?
C2 C1 H1A 108.7 ?
C8 C2 C9 108.3(3) ?
C8 C2 C3 114.1(2) ?
C9 C2 C3 109.5(3) ?
C8 C2 C1 114.5(3) ?
C9 C2 C1 107.2(3) ?
C3 C2 C1 103.0(2) ?
N1 C3 C7 105.7(2) y
N1 C3 C4 107.5(3) ?
C7 C3 C4 113.3(2) ?
N1 C3 C2 109.4(2) ?
C7 C3 C2 116.5(3) ?
C4 C3 C2 104.1(2) ?
C5 C4 C3 106.5(2) ?
C5 C4 H4A 110.4 ?
C3 C4 H4A 110.4 ?
C5 C4 H4B 110.4 ?
C3 C4 H4B 110.4 ?
H4A C4 H4B 108.6 ?
C4 C5 C1 107.3(3) ?
C4 C5 H5A 110.3 ?
C1 C5 H5A 110.3 ?
C4 C5 H5B 110.3 ?
C1 C5 H5B 110.3 ?
H5A C5 H5B 108.5 ?
O1 C6 O2 122.7(3) y
O1 C6 C1 123.4(3) y
O2 C6 C1 113.8(3) y
C3 C7 H7A 109.5 ?
C3 C7 H7B 109.5 ?
H7A C7 H7B 109.5 ?
C3 C7 H7C 109.5 ?
H7A C7 H7C 109.5 ?
H7B C7 H7C 109.5 ?
C2 C8 H8A 109.5 ?
C2 C8 H8B 109.5 ?
H8A C8 H8B 109.5 ?
C2 C8 H8C 109.5 ?
H8A C8 H8C 109.5 ?
H8B C8 H8C 109.5 ?
C2 C9 H9A 109.5 ?
C2 C9 H9B 109.5 ?
H9A C9 H9B 109.5 ?
C2 C9 H9C 109.5 ?
H9A C9 H9C 109.5 ?
H9B C9 H9C 109.5 ?
C3 N1 H1B 109.5 ?
C3 N1 H1C 109.5 ?
H1B N1 H1C 109.5 ?
C3 N1 H1D 109.5 ?
H1B N1 H1D 109.5 ?
H1C N1 H1D 109.5 ?
O3 N2 O5 121.3(3) ?
O3 N2 O4 121.1(3) ?
O5 N2 O4 117.6(3) ?
C6 O2 H2A 105.4 ?

loop_
_geom_bond_atom_site_label_1
_geom_bond_atom_site_label_2
_geom_bond_distance
_geom_bond_publ_flag
C1 C6 1.495(4) y
C1 C5 1.543(5) ?
C1 C2 1.564(4) ?
C1 H1A 0.9800 ?
C2 C8 1.515(4) ?
C2 C9 1.528(5) ?
C2 C3 1.552(4) ?
C3 N1 1.504(4) y
C3 C7 1.515(4) y
C3 C4 1.517(4) ?
C4 C5 1.511(5) ?
C4 H4A 0.9700 ?
C4 H4B 0.9700 ?
C5 H5A 0.9700 ?
C5 H5B 0.9700 ?
C6 O1 1.206(4) y
C6 O2 1.291(3) y
C7 H7A 0.9600 ?
C7 H7B 0.9600 ?
C7 H7C 0.9600 ?
C8 H8A 0.9600 ?
C8 H8B 0.9600 ?
C8 H8C 0.9600 ?
C9 H9A 0.9600 ?
C9 H9B 0.9600 ?
C9 H9C 0.9600 ?
N1 H1B 0.8900 ?
N1 H1C 0.8900 ?
N1 H1D 0.8900 ?
N2 O3 1.210(3) ?
N2 O5 1.225(3) ?
N2 O4 1.259(3) ?
O2 H2A 0.8068 ?

loop_
_geom_hbond_atom_site_label_D
_geom_hbond_atom_site_label_H
_geom_hbond_atom_site_label_A
_geom_hbond_site_symmetry_A
_geom_hbond_distance_DH
_geom_hbond_distance_HA
_geom_hbond_distance_DA
_geom_hbond_angle_DHA
N1 H1B O4 2_564 0.89 2.02 2.897(3) 166.4
N1 H1B O5 2_564 0.89 2.47 3.109(4) 129.6
N1 H1C O3 3_656 0.89 2.42 3.113(3) 135.0
N1 H1C O5 3_656 0.89 2.12 2.992(4) 166.1
N1 H1D O1 . 0.89 1.94 2.802(3) 163.3
O2 H2A O4 4_556 0.81 1.87 2.671(3) 171.0
C5 H5B O1 . 0.97 2.55 2.914(5) 102.2

loop_
_cod_related_entry_id
_cod_related_entry_database
_cod_related_entry_code
1 ChemSpider 21184799
